data_4501595
loop_
_publ_author_name
'Ma, Lu-Fang'
'Li, Cheng-Peng'
'Wang, Li-Ya'
'Du, Miao'

_publ_section_title
;
 Zn(II) and Cd(II) Coordination Polymers Assembled from a Versatile Tecton
 5-Nitro-1,2,3-benzenetricarboxylic Acid andN,N&#x2032;-Donor Ancillary
 Coligands
;
_journal_issue 6
_journal_name_full 'Crystal Growth &amp; Design'
_journal_page_first 2641
_journal_paper_doi 10.1021/cg100139p
_journal_volume 10
_journal_year 2010
_chemical_formula_sum 'C44 H36 N6 O18 Zn3'
_chemical_formula_weight 1132.90
_chemical_name_systematic
;

 ?

;
_space_group_IT_number 15
_symmetry_cell_setting monoclinic
_symmetry_space_group_name_Hall '-C 2yc'
_symmetry_space_group_name_H-M 'C 1 2/c 1'
_atom_sites_solution_hydrogens geom
_atom_sites_solution_primary direct
_atom_sites_solution_secondary difmap
_audit_creation_method SHELXL-97
_cell_angle_alpha 90.00
_cell_angle_beta 120.7780(10)
_cell_angle_gamma 90.00
_cell_formula_units_Z 4
_cell_length_a 19.016(3)
_cell_length_b 23.278(3)
_cell_length_c 12.1307(18)
_cell_measurement_reflns_used 7716
_cell_measurement_temperature 296(2)
_cell_measurement_theta_max 27.81
_cell_measurement_theta_min 2.49
_cell_volume 4613.4(12)
_computing_cell_refinement 'Bruker SMART'
_computing_data_collection 'Bruker SMART'
_computing_data_reduction 'Bruker SAINT'
_computing_molecular_graphics 'Bruker SHELXTL'
_computing_publication_material 'Bruker SHELXTL'
_computing_structure_refinement 'SHELXL-97 (Sheldrick, 1997)'
_computing_structure_solution 'SHELXS-97 (Sheldrick, 1990)'
_diffrn_ambient_temperature 296(2)
_diffrn_measured_fraction_theta_full 0.999
_diffrn_measured_fraction_theta_max 0.999
_diffrn_measurement_device_type 'CCD area detector'
_diffrn_measurement_method 'phi and omega scans'
_diffrn_radiation_monochromator graphite
_diffrn_radiation_source 'fine-focus sealed tube'
_diffrn_radiation_type MoK\a
_diffrn_radiation_wavelength 0.71073
_diffrn_reflns_av_R_equivalents 0.0239
_diffrn_reflns_av_sigmaI/netI 0.0205
_diffrn_reflns_limit_h_max 23
_diffrn_reflns_limit_h_min -22
_diffrn_reflns_limit_k_max 28
_diffrn_reflns_limit_k_min -28
_diffrn_reflns_limit_l_max 14
_diffrn_reflns_limit_l_min -14
_diffrn_reflns_number 17344
_diffrn_reflns_theta_full 25.50
_diffrn_reflns_theta_max 25.50
_diffrn_reflns_theta_min 2.49
_exptl_absorpt_coefficient_mu 1.631
_exptl_absorpt_correction_T_max 0.8671
_exptl_absorpt_correction_T_min 0.6653
_exptl_absorpt_correction_type multi-scan
_exptl_absorpt_process_details sadabs
_exptl_crystal_colour colourless
_exptl_crystal_density_diffrn 1.631
_exptl_crystal_density_method 'not measured'
_exptl_crystal_description block
_exptl_crystal_F_000 2304
_exptl_crystal_size_max 0.27
_exptl_crystal_size_mid 0.11
_exptl_crystal_size_min 0.09
_refine_diff_density_max 0.321
_refine_diff_density_min -0.246
_refine_diff_density_rms 0.048
_refine_ls_extinction_method none
_refine_ls_goodness_of_fit_ref 1.037
_refine_ls_hydrogen_treatment constr
_refine_ls_matrix_type full
_refine_ls_number_parameters 321
_refine_ls_number_reflns 4289
_refine_ls_number_restraints 0
_refine_ls_restrained_S_all 1.037
_refine_ls_R_factor_all 0.0288
_refine_ls_R_factor_gt 0.0228
_refine_ls_shift/su_max 0.001
_refine_ls_shift/su_mean 0.000
_refine_ls_structure_factor_coef Fsqd
_refine_ls_weighting_details 'calc w=1/[\s^2^(Fo^2^)+(0.0322P)^2^+3.8757P] where P=(Fo^2^+2Fc^2^)/3'
_refine_ls_weighting_scheme calc
_refine_ls_wR_factor_gt 0.0587
_refine_ls_wR_factor_ref 0.0619
_reflns_number_gt 3756
_reflns_number_total 4289
_reflns_threshold_expression >2sigma(I)
_cod_data_source_file cg100139p_si_006.cif
_cod_data_source_block a
_cod_depositor_comments
;
The following automatic conversions were performed:

'_symmetry_cell_setting' value 'Monoclinic' changed to 'monoclinic'
according to /home/saulius/struct/CIF-dictionaries/cif_core.dic
dictionary named 'cif_core.dic' version 2.4.2 from 2011-04-26.

Automatic conversion script
Id: cif_fix_values 1715 2011-07-08 13:25:40Z adriana 
;
_cod_original_sg_symbol_H-M C2/c
_cod_database_code 4501595

loop_
_symmetry_equiv_pos_as_xyz
'x, y, z'
'-x, y, -z+1/2'
'x+1/2, y+1/2, z'
'-x+1/2, y+1/2, -z+1/2'
'-x, -y, -z'
'x, -y, z-1/2'
'-x+1/2, -y+1/2, -z'
'x+1/2, -y+1/2, z-1/2'

loop_
_atom_site_label
_atom_site_type_symbol
_atom_site_fract_x
_atom_site_fract_y
_atom_site_fract_z
_atom_site_U_iso_or_equiv
_atom_site_adp_type
_atom_site_occupancy
_atom_site_symmetry_multiplicity
_atom_site_calc_flag
_atom_site_refinement_flags
Zn1 Zn 0.700039(13) 1.051131(9) 0.67952(2) 0.02332(7) Uani 1 1 d .
Zn2 Zn 0.5000 1.022976(12) 0.2500 0.02041(8) Uani 1 2 d S
O1 O 0.60810(8) 0.99426(5) 0.65908(13) 0.0261(3) Uani 1 1 d .
O2 O 0.55772(8) 0.91874(5) 0.70588(13) 0.0265(3) Uani 1 1 d .
O3 O 0.68448(8) 1.01424(5) 0.50657(12) 0.0244(3) Uani 1 1 d .
O4 O 0.56902(8) 0.96526(6) 0.37899(12) 0.0253(3) Uani 1 1 d .
O5 O 0.70469(8) 0.92293(6) 0.34547(12) 0.0278(3) Uani 1 1 d .
O6 O 0.81322(10) 0.86521(8) 0.44483(15) 0.0467(4) Uani 1 1 d .
O7 O 0.80337(11) 0.72913(7) 0.74617(17) 0.0529(5) Uani 1 1 d .
O8 O 0.72866(12) 0.74627(7) 0.82876(18) 0.0545(5) Uani 1 1 d .
O9 O 0.79662(9) 1.11583(6) 0.71131(14) 0.0353(3) Uani 1 1 d .
H1W H 0.8248 1.1230 0.7881 0.053 Uiso 1 1 d R
H2W H 0.7778 1.1471 0.6716 0.053 Uiso 1 1 d R
N1 N 0.75576(11) 0.75926(7) 0.75943(17) 0.0342(4) Uani 1 1 d .
N2 N 0.80214(10) 0.99618(7) 0.79403(16) 0.0281(4) Uani 1 1 d .
N3 N 0.88905(10) 0.61368(7) 0.92493(16) 0.0287(4) Uani 1 1 d .
C1 C 0.65333(11) 0.90108(8) 0.64040(17) 0.0205(4) Uani 1 1 d .
C2 C 0.67548(10) 0.91464(8) 0.54973(16) 0.0197(4) Uani 1 1 d .
C3 C 0.72688(11) 0.87740(8) 0.53197(17) 0.0227(4) Uani 1 1 d .
C4 C 0.75463(12) 0.82701(8) 0.60305(18) 0.0272(4) Uani 1 1 d .
H4 H 0.7897 0.8025 0.5934 0.033 Uiso 1 1 calc R
C5 C 0.72913(12) 0.81396(8) 0.68859(18) 0.0256(4) Uani 1 1 d .
C6 C 0.67894(11) 0.84970(8) 0.70792(18) 0.0244(4) Uani 1 1 d .
H6 H 0.6624 0.8397 0.7654 0.029 Uiso 1 1 calc R
C7 C 0.60270(11) 0.94140(8) 0.66924(17) 0.0206(4) Uani 1 1 d .
C8 C 0.64110(11) 0.96967(8) 0.47116(17) 0.0205(4) Uani 1 1 d .
C9 C 0.75141(12) 0.88918(8) 0.43314(18) 0.0257(4) Uani 1 1 d .
C10 C 0.80886(14) 0.97111(9) 0.8984(2) 0.0350(5) Uani 1 1 d .
H10 H 0.7689 0.9786 0.9191 0.042 Uiso 1 1 calc R
C11 C 0.87217(15) 0.93476(10) 0.9764(2) 0.0413(5) Uani 1 1 d .
H11 H 0.8742 0.9183 1.0479 0.050 Uiso 1 1 calc R
C12 C 0.93275(13) 0.92255(9) 0.9490(2) 0.0367(5) Uani 1 1 d .
C13 C 0.92566(15) 0.94872(11) 0.8416(3) 0.0488(6) Uani 1 1 d .
H13 H 0.9651 0.9422 0.8194 0.059 Uiso 1 1 calc R
C14 C 0.86020(14) 0.98461(10) 0.7668(2) 0.0415(6) Uani 1 1 d .
H14 H 0.8566 1.0014 0.6945 0.050 Uiso 1 1 calc R
C15 C 0.99896(14) 0.87940(9) 1.0270(3) 0.0483(6) Uani 1 1 d .
H15A H 1.0194 0.8853 1.1176 0.058 Uiso 1 1 calc R
H15B H 1.0441 0.8844 1.0122 0.058 Uiso 1 1 calc R
C16 C 0.96421(15) 0.81877(10) 0.9884(3) 0.0509(7) Uani 1 1 d .
H16A H 0.9175 0.8151 0.9998 0.061 Uiso 1 1 calc R
H16B H 0.9447 0.8134 0.8979 0.061 Uiso 1 1 calc R
C17 C 1.02535(14) 0.77118(10) 1.0643(3) 0.0511(7) Uani 1 1 d .
H17A H 1.0706 0.7725 1.0489 0.061 Uiso 1 1 calc R
H17B H 1.0470 0.7767 1.1553 0.061 Uiso 1 1 calc R
C18 C 0.94045(13) 0.63058(9) 0.8865(2) 0.0344(5) Uani 1 1 d .
H18 H 0.9444 0.6086 0.8259 0.041 Uiso 1 1 calc R
C19 C 0.98790(13) 0.67960(10) 0.9335(2) 0.0409(5) Uani 1 1 d .
H19 H 1.0232 0.6897 0.9050 0.049 Uiso 1 1 calc R
C20 C 0.98293(13) 0.71355(9) 1.0229(2) 0.0403(6) Uani 1 1 d .
C21 C 0.93252(15) 0.69441(10) 1.0663(2) 0.0419(6) Uani 1 1 d .
H21 H 0.9291 0.7149 1.1291 0.050 Uiso 1 1 calc R
C22 C 0.88734(13) 0.64488(9) 1.01628(19) 0.0349(5) Uani 1 1 d .
H22 H 0.8542 0.6326 1.0474 0.042 Uiso 1 1 calc R

loop_
_atom_site_aniso_label
_atom_site_aniso_U_11
_atom_site_aniso_U_22
_atom_site_aniso_U_33
_atom_site_aniso_U_23
_atom_site_aniso_U_13
_atom_site_aniso_U_12
Zn1 0.02542(13) 0.02192(13) 0.02369(13) -0.00038(8) 0.01334(10) -0.00027(9)
Zn2 0.01972(15) 0.01997(16) 0.02105(16) 0.000 0.01007(13) 0.000
O1 0.0294(7) 0.0191(7) 0.0361(8) -0.0001(6) 0.0214(6) -0.0001(6)
O2 0.0303(7) 0.0229(7) 0.0360(8) -0.0002(6) 0.0240(6) -0.0017(6)
O3 0.0312(7) 0.0203(7) 0.0251(7) -0.0016(5) 0.0169(6) -0.0031(6)
O4 0.0204(7) 0.0283(7) 0.0238(7) 0.0050(6) 0.0089(6) 0.0026(5)
O5 0.0323(7) 0.0293(7) 0.0272(7) 0.0056(6) 0.0190(6) 0.0067(6)
O6 0.0387(9) 0.0687(12) 0.0445(9) 0.0196(8) 0.0298(8) 0.0262(8)
O7 0.0643(11) 0.0349(9) 0.0643(12) 0.0179(8) 0.0362(10) 0.0262(8)
O8 0.0753(12) 0.0418(10) 0.0621(11) 0.0260(9) 0.0465(11) 0.0162(9)
O9 0.0361(8) 0.0345(8) 0.0358(8) -0.0017(6) 0.0187(7) -0.0048(7)
N1 0.0376(10) 0.0257(9) 0.0340(10) 0.0078(7) 0.0145(9) 0.0060(8)
N2 0.0270(9) 0.0283(9) 0.0284(9) -0.0004(7) 0.0138(8) 0.0010(7)
N3 0.0301(9) 0.0228(9) 0.0281(9) 0.0027(7) 0.0112(7) 0.0019(7)
C1 0.0206(9) 0.0193(9) 0.0209(9) -0.0003(7) 0.0101(8) -0.0007(7)
C2 0.0163(9) 0.0193(9) 0.0196(9) -0.0001(7) 0.0064(7) -0.0014(7)
C3 0.0197(9) 0.0244(10) 0.0226(9) 0.0006(8) 0.0098(8) 0.0018(8)
C4 0.0267(10) 0.0262(10) 0.0295(10) 0.0025(8) 0.0149(9) 0.0075(8)
C5 0.0278(10) 0.0185(9) 0.0253(10) 0.0036(8) 0.0097(8) 0.0026(8)
C6 0.0265(10) 0.0239(10) 0.0238(10) 0.0021(8) 0.0135(8) -0.0011(8)
C7 0.0179(9) 0.0240(10) 0.0171(9) -0.0008(7) 0.0071(7) 0.0003(7)
C8 0.0240(10) 0.0223(10) 0.0201(9) 0.0022(7) 0.0147(8) 0.0041(8)
C9 0.0262(10) 0.0282(10) 0.0245(10) -0.0013(8) 0.0143(8) 0.0013(8)
C10 0.0364(12) 0.0378(12) 0.0353(12) 0.0043(10) 0.0216(10) 0.0075(10)
C11 0.0484(14) 0.0377(13) 0.0346(12) 0.0089(10) 0.0189(11) 0.0078(11)
C12 0.0271(11) 0.0242(11) 0.0473(13) -0.0026(10) 0.0107(10) -0.0010(9)
C13 0.0380(13) 0.0491(15) 0.0711(18) 0.0092(13) 0.0364(13) 0.0108(11)
C14 0.0402(13) 0.0462(14) 0.0468(14) 0.0109(11) 0.0286(11) 0.0082(11)
C15 0.0313(12) 0.0302(12) 0.0626(16) 0.0011(11) 0.0091(12) 0.0020(10)
C16 0.0357(13) 0.0295(12) 0.0647(17) 0.0010(11) 0.0092(12) 0.0025(10)
C17 0.0343(13) 0.0266(12) 0.0632(17) -0.0014(11) 0.0038(12) -0.0003(10)
C18 0.0310(11) 0.0294(11) 0.0423(12) -0.0012(9) 0.0184(10) 0.0044(9)
C19 0.0283(11) 0.0337(12) 0.0541(15) 0.0057(11) 0.0164(11) 0.0005(9)
C20 0.0295(11) 0.0259(11) 0.0424(13) 0.0031(10) 0.0016(10) 0.0033(9)
C21 0.0473(14) 0.0331(12) 0.0329(12) -0.0071(10) 0.0116(11) 0.0013(10)
C22 0.0403(12) 0.0337(12) 0.0286(11) 0.0006(9) 0.0162(10) 0.0010(10)

loop_
_atom_type_symbol
_atom_type_description
_atom_type_scat_dispersion_real
_atom_type_scat_dispersion_imag
_atom_type_scat_source
C C 0.0033 0.0016 'International Tables Vol C Tables 4.2.6.8 and 6.1.1.4'
H H 0.0000 0.0000 'International Tables Vol C Tables 4.2.6.8 and 6.1.1.4'
N N 0.0061 0.0033 'International Tables Vol C Tables 4.2.6.8 and 6.1.1.4'
O O 0.0106 0.0060 'International Tables Vol C Tables 4.2.6.8 and 6.1.1.4'
Zn Zn 0.2839 1.4301 'International Tables Vol C Tables 4.2.6.8 and 6.1.1.4'

loop_
_geom_angle_atom_site_label_1
_geom_angle_atom_site_label_2
_geom_angle_atom_site_label_3
_geom_angle
_geom_angle_site_symmetry_1
_geom_angle_site_symmetry_3
O5 Zn1 N3 90.25(6) 6_576 4_656
O5 Zn1 O1 85.25(5) 6_576 .
N3 Zn1 O1 90.00(6) 4_656 .
O5 Zn1 N2 88.28(6) 6_576 .
N3 Zn1 N2 172.59(6) 4_656 .
O1 Zn1 N2 97.11(6) . .
O5 Zn1 O3 171.80(5) 6_576 .
N3 Zn1 O3 91.29(6) 4_656 .
O1 Zn1 O3 86.70(5) . .
N2 Zn1 O3 91.19(6) . .
O5 Zn1 O9 90.76(5) 6_576 .
N3 Zn1 O9 88.57(6) 4_656 .
O1 Zn1 O9 175.76(5) . .
N2 Zn1 O9 84.19(6) . .
O3 Zn1 O9 97.33(5) . .
O4 Zn2 O4 93.91(8) 2_655 .
O4 Zn2 O2 119.24(6) 2_655 6_575
O4 Zn2 O2 116.46(5) . 6_575
O4 Zn2 O2 116.46(5) 2_655 5_676
O4 Zn2 O2 119.24(6) . 5_676
O2 Zn2 O2 93.66(7) 6_575 5_676
C7 O1 Zn1 135.66(12) . .
C7 O2 Zn2 112.15(12) . 5_676
C8 O3 Zn1 113.78(11) . .
C8 O4 Zn2 129.29(12) . .
C9 O5 Zn1 132.09(12) . 6_575
Zn1 O9 H1W 109.4 . .
Zn1 O9 H2W 114.1 . .
H1W O9 H2W 108.2 . .
O7 N1 O8 123.30(18) . .
O7 N1 C5 118.49(18) . .
O8 N1 C5 118.21(17) . .
C14 N2 C10 117.13(18) . .
C14 N2 Zn1 123.52(15) . .
C10 N2 Zn1 119.35(14) . .
C22 N3 C18 117.38(18) . .
C22 N3 Zn1 121.49(14) . 4_646
C18 N3 Zn1 120.09(14) . 4_646
C6 C1 C2 120.09(17) . .
C6 C1 C7 118.15(16) . .
C2 C1 C7 121.75(16) . .
C1 C2 C3 119.64(16) . .
C1 C2 C8 118.28(15) . .
C3 C2 C8 122.07(16) . .
C4 C3 C2 119.95(17) . .
C4 C3 C9 118.03(17) . .
C2 C3 C9 121.98(16) . .
C5 C4 C3 118.84(18) . .
C5 C4 H4 120.6 . .
C3 C4 H4 120.6 . .
C6 C5 C4 122.36(18) . .
C6 C5 N1 119.03(18) . .
C4 C5 N1 118.60(17) . .
C5 C6 C1 119.03(17) . .
C5 C6 H6 120.5 . .
C1 C6 H6 120.5 . .
O1 C7 O2 123.50(17) . .
O1 C7 C1 119.79(16) . .
O2 C7 C1 116.69(16) . .
O4 C8 O3 126.84(17) . .
O4 C8 C2 114.26(16) . .
O3 C8 C2 118.82(16) . .
O6 C9 O5 126.66(18) . .
O6 C9 C3 118.97(17) . .
O5 C9 C3 114.37(16) . .
N2 C10 C11 123.0(2) . .
N2 C10 H10 118.5 . .
C11 C10 H10 118.5 . .
C10 C11 C12 120.3(2) . .
C10 C11 H11 119.9 . .
C12 C11 H11 119.9 . .
C13 C12 C11 116.4(2) . .
C13 C12 C15 122.2(2) . .
C11 C12 C15 121.2(2) . .
C12 C13 C14 120.4(2) . .
C12 C13 H13 119.8 . .
C14 C13 H13 119.8 . .
N2 C14 C13 122.8(2) . .
N2 C14 H14 118.6 . .
C13 C14 H14 118.6 . .
C12 C15 C16 109.39(18) . .
C12 C15 H15A 109.8 . .
C16 C15 H15A 109.8 . .
C12 C15 H15B 109.8 . .
C16 C15 H15B 109.8 . .
H15A C15 H15B 108.2 . .
C17 C16 C15 114.15(19) . .
C17 C16 H16A 108.7 . .
C15 C16 H16A 108.7 . .
C17 C16 H16B 108.7 . .
C15 C16 H16B 108.7 . .
H16A C16 H16B 107.6 . .
C20 C17 C16 109.34(18) . .
C20 C17 H17A 109.8 . .
C16 C17 H17A 109.8 . .
C20 C17 H17B 109.8 . .
C16 C17 H17B 109.8 . .
H17A C17 H17B 108.3 . .
N3 C18 C19 122.5(2) . .
N3 C18 H18 118.8 . .
C19 C18 H18 118.8 . .
C20 C19 C18 120.2(2) . .
C20 C19 H19 119.9 . .
C18 C19 H19 119.9 . .
C21 C20 C19 116.9(2) . .
C21 C20 C17 121.0(2) . .
C19 C20 C17 121.9(2) . .
C22 C21 C20 120.0(2) . .
C22 C21 H21 120.0 . .
C20 C21 H21 120.0 . .
N3 C22 C21 122.9(2) . .
N3 C22 H22 118.5 . .
C21 C22 H22 118.5 . .

loop_
_geom_bond_atom_site_label_1
_geom_bond_atom_site_label_2
_geom_bond_distance
_geom_bond_site_symmetry_2
Zn1 O5 2.0599(13) 6_576
Zn1 N3 2.0973(17) 4_656
Zn1 O1 2.1040(13) .
Zn1 N2 2.1390(16) .
Zn1 O3 2.1428(13) .
Zn1 O9 2.2506(14) .
Zn2 O4 1.9684(13) 2_655
Zn2 O4 1.9684(13) .
Zn2 O2 1.9832(13) 6_575
Zn2 O2 1.9832(13) 5_676
O1 C7 1.246(2) .
O2 C7 1.264(2) .
O2 Zn2 1.9832(13) 5_676
O3 C8 1.257(2) .
O4 C8 1.253(2) .
O5 C9 1.253(2) .
O5 Zn1 2.0599(13) 6_575
O6 C9 1.242(2) .
O7 N1 1.219(2) .
O8 N1 1.228(2) .
O9 H1W 0.8200 .
O9 H2W 0.8444 .
N1 C5 1.474(2) .
N2 C14 1.332(3) .
N2 C10 1.340(3) .
N3 C22 1.339(3) .
N3 C18 1.339(3) .
N3 Zn1 2.0973(17) 4_646
C1 C6 1.389(3) .
C1 C2 1.400(3) .
C1 C7 1.508(2) .
C2 C3 1.403(3) .
C2 C8 1.529(2) .
C3 C4 1.390(3) .
C3 C9 1.517(3) .
C4 C5 1.385(3) .
C4 H4 0.9300 .
C5 C6 1.374(3) .
C6 H6 0.9300 .
C10 C11 1.377(3) .
C10 H10 0.9300 .
C11 C12 1.382(3) .
C11 H11 0.9300 .
C12 C13 1.381(3) .
C12 C15 1.507(3) .
C13 C14 1.384(3) .
C13 H13 0.9300 .
C14 H14 0.9300 .
C15 C16 1.527(3) .
C15 H15A 0.9700 .
C15 H15B 0.9700 .
C16 C17 1.527(3) .
C16 H16A 0.9700 .
C16 H16B 0.9700 .
C17 C20 1.513(3) .
C17 H17A 0.9700 .
C17 H17B 0.9700 .
C18 C19 1.384(3) .
C18 H18 0.9300 .
C19 C20 1.383(3) .
C19 H19 0.9300 .
C20 C21 1.382(4) .
C21 C22 1.379(3) .
C21 H21 0.9300 .
C22 H22 0.9300 .

loop_
_geom_hbond_atom_site_label_D
_geom_hbond_atom_site_label_H
_geom_hbond_atom_site_label_A
_geom_hbond_distance_DH
_geom_hbond_distance_HA
_geom_hbond_distance_DA
_geom_hbond_angle_DHA
_geom_hbond_site_symmetry_A
O9 H2W O8 0.84 2.31 3.074(2) 150.2 4_656
O9 H1W O6 0.82 2.04 2.721(2) 140.1 6_576

loop_
_geom_torsion_atom_site_label_1
_geom_torsion_atom_site_label_2
_geom_torsion_atom_site_label_3
_geom_torsion_atom_site_label_4
_geom_torsion
_geom_torsion_site_symmetry_1
O5 Zn1 O1 C7 -108.11(17) 6_576
N3 Zn1 O1 C7 161.64(17) 4_656
N2 Zn1 O1 C7 -20.45(18) .
O3 Zn1 O1 C7 70.34(17) .
O9 Zn1 O1 C7 -128.0(7) .
O5 Zn1 O3 C8 0.0(4) 6_576
N3 Zn1 O3 C8 -100.81(13) 4_656
O1 Zn1 O3 C8 -10.88(12) .
N2 Zn1 O3 C8 86.17(13) .
O9 Zn1 O3 C8 170.47(12) .
O4 Zn2 O4 C8 155.35(17) 2_655
O2 Zn2 O4 C8 29.84(17) 6_575
O2 Zn2 O4 C8 -81.28(16) 5_676
O5 Zn1 N2 C14 -146.11(18) 6_576
N3 Zn1 N2 C14 -67.5(6) 4_656
O1 Zn1 N2 C14 128.90(18) .
O3 Zn1 N2 C14 42.08(18) .
O9 Zn1 N2 C14 -55.17(18) .
O5 Zn1 N2 C10 34.63(16) 6_576
N3 Zn1 N2 C10 113.2(5) 4_656
O1 Zn1 N2 C10 -50.36(16) .
O3 Zn1 N2 C10 -137.18(16) .
O9 Zn1 N2 C10 125.57(16) .
C6 C1 C2 C3 -3.1(3) .
C7 C1 C2 C3 176.04(16) .
C6 C1 C2 C8 175.89(16) .
C7 C1 C2 C8 -5.0(2) .
C1 C2 C3 C4 0.8(3) .
C8 C2 C3 C4 -178.09(17) .
C1 C2 C3 C9 178.63(17) .
C8 C2 C3 C9 -0.3(3) .
C2 C3 C4 C5 1.5(3) .
C9 C3 C4 C5 -176.43(17) .
C3 C4 C5 C6 -1.6(3) .
C3 C4 C5 N1 177.30(17) .
O7 N1 C5 C6 -176.59(19) .
O8 N1 C5 C6 3.6(3) .
O7 N1 C5 C4 4.5(3) .
O8 N1 C5 C4 -175.36(19) .
C4 C5 C6 C1 -0.6(3) .
N1 C5 C6 C1 -179.52(17) .
C2 C1 C6 C5 3.0(3) .
C7 C1 C6 C5 -176.18(17) .
Zn1 O1 C7 O2 148.64(14) .
Zn1 O1 C7 C1 -29.7(3) .
Zn2 O2 C7 O1 -1.8(2) 5_676
Zn2 O2 C7 C1 176.60(12) 5_676
C6 C1 C7 O1 148.47(18) .
C2 C1 C7 O1 -30.7(3) .
C6 C1 C7 O2 -30.0(2) .
C2 C1 C7 O2 150.90(17) .
Zn2 O4 C8 O3 4.6(3) .
Zn2 O4 C8 C2 -178.69(11) .
Zn1 O3 C8 O4 106.22(18) .
Zn1 O3 C8 C2 -70.34(17) .
C1 C2 C8 O4 -79.7(2) .
C3 C2 C8 O4 99.2(2) .
C1 C2 C8 O3 97.3(2) .
C3 C2 C8 O3 -83.8(2) .
Zn1 O5 C9 O6 5.8(3) 6_575
Zn1 O5 C9 C3 -173.61(12) 6_575
C4 C3 C9 O6 -22.4(3) .
C2 C3 C9 O6 159.80(19) .
C4 C3 C9 O5 157.11(17) .
C2 C3 C9 O5 -20.7(3) .
C14 N2 C10 C11 0.0(3) .
Zn1 N2 C10 C11 179.35(18) .
N2 C10 C11 C12 0.0(4) .
C10 C11 C12 C13 0.2(3) .
C10 C11 C12 C15 -175.2(2) .
C11 C12 C13 C14 -0.6(4) .
C15 C12 C13 C14 174.8(2) .
C10 N2 C14 C13 -0.4(3) .
Zn1 N2 C14 C13 -179.67(19) .
C12 C13 C14 N2 0.7(4) .
C13 C12 C15 C16 -98.9(3) .
C11 C12 C15 C16 76.3(3) .
C12 C15 C16 C17 -178.3(2) .
C15 C16 C17 C20 176.9(2) .
C22 N3 C18 C19 -2.8(3) .
Zn1 N3 C18 C19 165.63(16) 4_646
N3 C18 C19 C20 -0.6(3) .
C18 C19 C20 C21 3.4(3) .
C18 C19 C20 C17 -172.1(2) .
C16 C17 C20 C21 -77.9(3) .
C16 C17 C20 C19 97.4(3) .
C19 C20 C21 C22 -2.8(3) .
C17 C20 C21 C22 172.7(2) .
C18 N3 C22 C21 3.4(3) .
Zn1 N3 C22 C21 -164.88(17) 4_646
C20 C21 C22 N3 -0.6(3) .
